data_1543952
loop_
_publ_author_name
'Rui Zhao'
'Feng-Ling Wang'
'Gao Liu'
'Xuan Shen'
'Xin Wang'
'Ting Yang'
'Zhao Qiu'
'Ying-Jie Zhang'
'Su Jing'
'Yan Xu'
'Dun-Ru Zhu'

_publ_section_title
;
 Syntheses, structures and properties of cyclometalated iridium(III)
 complexes based on 2-phenyl-5-nitropyridyl and different strong-field
 ancillary ligands
;
_journal_name_full 'Inorganica Chimica Acta'
_journal_page_first 372
_journal_page_last 378
_journal_paper_doi 10.1016/j.ica.2013.09.027
_journal_volume 409B
_journal_year 2014
_chemical_formula_moiety 'C41 H29 Ir N5 O5 P, 2(C H Cl3)'
_chemical_formula_sum 'C43 H31 Cl6 Ir N5 O5 P'
_chemical_formula_weight 1133.60
_space_group_IT_number 2
_symmetry_cell_setting triclinic
_symmetry_space_group_name_Hall '-P 1'
_symmetry_space_group_name_H-M 'P -1'
_atom_sites_solution_hydrogens geom
_atom_sites_solution_primary direct
_atom_sites_solution_secondary difmap
_cell_angle_alpha 85.868(3)
_cell_angle_beta 74.196(3)
_cell_angle_gamma 65.607(3)
_cell_formula_units_Z 2
_cell_length_a 11.823(3)
_cell_length_b 12.656(3)
_cell_length_c 17.343(4)
_cell_measurement_reflns_used 36
_cell_measurement_temperature 296(2)
_cell_measurement_theta_max 26.48
_cell_measurement_theta_min 1.86
_cell_volume 2271.7(9)
_computing_cell_refinement 'SAINT (Bruker, 2005)'
_computing_data_collection 'APEX2 (Bruker, 2005)'
_computing_data_reduction SAINT
_computing_molecular_graphics SHELXTL
_computing_publication_material SHELXTL
_computing_structure_refinement 'SHELXL-97 (Sheldrick, 1997)'
_computing_structure_solution 'SHELXS-97 (Sheldrick, 1990)'
_diffrn_ambient_temperature 296(2)
_diffrn_measured_fraction_theta_full 0.980
_diffrn_measured_fraction_theta_max 0.980
_diffrn_measurement_device_type 'CCD area detector'
_diffrn_measurement_method 'phi and omega scans'
_diffrn_radiation_monochromator graphite
_diffrn_radiation_source 'fine-focus sealed tube'
_diffrn_radiation_type MoK\a
_diffrn_radiation_wavelength 0.71073
_diffrn_reflns_av_R_equivalents 0.0268
_diffrn_reflns_av_sigmaI/netI 0.0473
_diffrn_reflns_limit_h_max 14
_diffrn_reflns_limit_h_min -13
_diffrn_reflns_limit_k_max 15
_diffrn_reflns_limit_k_min -15
_diffrn_reflns_limit_l_max 21
_diffrn_reflns_limit_l_min -19
_diffrn_reflns_number 16425
_diffrn_reflns_theta_full 25.50
_diffrn_reflns_theta_max 25.50
_diffrn_reflns_theta_min 1.22
_exptl_absorpt_coefficient_mu 3.376
_exptl_absorpt_correction_T_max 0.6904
_exptl_absorpt_correction_T_min 0.6303
_exptl_absorpt_process_details '(SADABS; Sheldrick, 2003)'
_exptl_crystal_colour Red
_exptl_crystal_density_diffrn 1.657
_exptl_crystal_density_method 'not measured'
_exptl_crystal_description Prism
_exptl_crystal_F_000 1116
_exptl_crystal_size_max 0.14
_exptl_crystal_size_mid 0.12
_exptl_crystal_size_min 0.11
_refine_diff_density_max 1.471
_refine_diff_density_min -1.159
_refine_diff_density_rms 0.143
_refine_ls_extinction_method none
_refine_ls_goodness_of_fit_ref 1.029
_refine_ls_hydrogen_treatment constr
_refine_ls_matrix_type full
_refine_ls_number_parameters 550
_refine_ls_number_reflns 8273
_refine_ls_number_restraints 57
_refine_ls_restrained_S_all 1.081
_refine_ls_R_factor_all 0.0631
_refine_ls_R_factor_gt 0.0470
_refine_ls_shift/su_max 0.003
_refine_ls_shift/su_mean 0.000
_refine_ls_structure_factor_coef Fsqd
_refine_ls_weighting_details 'calc w=1/[\s^2^(Fo^2^)+(0.0967P)^2^+0.0000P] where P=(Fo^2^+2Fc^2^)/3'
_refine_ls_weighting_scheme calc
_refine_ls_wR_factor_gt 0.1306
_refine_ls_wR_factor_ref 0.1409
_reflns_number_gt 6748
_reflns_number_total 8273
_reflns_threshold_expression >2sigma(I)
_cod_data_source_file ICA-2014-409B-372-378-2.cif
_cod_data_source_block WFL_NCO
_cod_depositor_comments
;
The following automatic conversions were performed:

'_journal_paper_doi' value
'http://dx.doi.org/10.1016/j.ica.2013.09.027' was changed to
'10.1016/j.ica.2013.09.027'.

Automatic conversion script
Id: cif_fix_values 6433 2018-09-21 13:16:33Z andrius 
;
_cod_original_sg_symbol_H-M P-1
_cod_database_code 1543952

loop_
_symmetry_equiv_pos_as_xyz
'x, y, z'
'-x, -y, -z'

loop_
_atom_site_label
_atom_site_type_symbol
_atom_site_fract_x
_atom_site_fract_y
_atom_site_fract_z
_atom_site_U_iso_or_equiv
_atom_site_adp_type
_atom_site_occupancy
_atom_site_symmetry_multiplicity
_atom_site_calc_flag
_atom_site_refinement_flags
_atom_site_disorder_assembly
_atom_site_disorder_group
Ir1 Ir 0.928916(16) -0.650988(15) -0.168542(10) 0.04398(5) Uani 1 1 d . . .
P1 P 0.95950(12) -0.59124(11) -0.30615(7) 0.0466(3) Uani 1 1 d . . .
N1 N 0.8761(3) -0.4934(3) -0.1137(2) 0.0458(10) Uani 1 1 d . . .
N2 N 0.9570(4) -0.8102(4) -0.2067(2) 0.0518(11) Uani 1 1 d . . .
N3 N 0.7890(5) -0.1840(4) -0.1538(4) 0.0886(19) Uani 1 1 d . . .
N4 N 1.2131(7) -1.0908(4) -0.2963(4) 0.098(2) Uani 1 1 d . . .
N5 N 1.1303(4) -0.7038(4) -0.1836(3) 0.0597(13) Uani 1 1 d . . .
O1 O 0.8224(5) -0.1911(4) -0.2253(3) 0.0998(18) Uani 1 1 d . . .
O2 O 0.7392(7) -0.0921(4) -0.1151(4) 0.149(3) Uani 1 1 d . . .
O3 O 1.3036(6) -1.0670(5) -0.3038(4) 0.124(2) Uani 1 1 d U . .
O4 O 1.2173(7) -1.1826(5) -0.3188(5) 0.149(3) Uani 1 1 d . . .
O5 O 1.3465(5) -0.7521(6) -0.2001(4) 0.137(2) Uani 1 1 d U . .
C1 C 0.8505(5) -0.3912(4) -0.1502(3) 0.0533(14) Uani 1 1 d . . .
H1A H 0.8588 -0.3904 -0.2051 0.064 Uiso 1 1 calc R . .
C2 C 0.8130(5) -0.2900(5) -0.1092(4) 0.0643(17) Uani 1 1 d . . .
C3 C 0.7966(6) -0.2867(5) -0.0268(4) 0.0728(18) Uani 1 1 d . . .
H3A H 0.7719 -0.2176 0.0016 0.087 Uiso 1 1 calc R . .
C4 C 0.8180(5) -0.3878(5) 0.0102(3) 0.0658(17) Uani 1 1 d . . .
H4A H 0.8065 -0.3877 0.0655 0.079 Uiso 1 1 calc R . .
C5 C 0.8566(4) -0.4921(4) -0.0312(3) 0.0499(13) Uani 1 1 d . . .
C6 C 0.8797(4) -0.6034(5) 0.0025(3) 0.0508(14) Uani 1 1 d . . .
C7 C 0.8677(5) -0.6209(6) 0.0846(3) 0.0679(18) Uani 1 1 d . . .
H7A H 0.8437 -0.5584 0.1197 0.081 Uiso 1 1 calc R . .
C8 C 0.8909(6) -0.7279(6) 0.1132(4) 0.080(2) Uani 1 1 d . . .
H8A H 0.8856 -0.7401 0.1673 0.096 Uiso 1 1 calc R . .
C9 C 0.9224(7) -0.8182(6) 0.0612(4) 0.087(2) Uani 1 1 d . . .
H9A H 0.9358 -0.8913 0.0813 0.104 Uiso 1 1 calc R . .
C10 C 0.9350(6) -0.8048(6) -0.0205(4) 0.077(2) Uani 1 1 d . . .
H10A H 0.9585 -0.8686 -0.0541 0.092 Uiso 1 1 calc R . .
C11 C 0.9126(5) -0.6961(5) -0.0518(3) 0.0513(14) Uani 1 1 d . . .
C12 C 1.0709(5) -0.8992(5) -0.2348(3) 0.0592(16) Uani 1 1 d . . .
H12A H 1.1460 -0.8909 -0.2363 0.071 Uiso 1 1 calc R . .
C13 C 1.0797(7) -1.0018(5) -0.2613(4) 0.0703(19) Uani 1 1 d . . .
C14 C 0.9759(7) -1.0213(5) -0.2614(4) 0.084(2) Uani 1 1 d . . .
H14A H 0.9830 -1.0914 -0.2801 0.101 Uiso 1 1 calc R . .
C15 C 0.8589(7) -0.9302(6) -0.2319(4) 0.084(2) Uani 1 1 d . . .
H15A H 0.7845 -0.9400 -0.2300 0.101 Uiso 1 1 calc R . .
C16 C 0.8461(5) -0.8239(5) -0.2046(3) 0.0615(15) Uani 1 1 d . . .
C17 C 0.7288(5) -0.7231(5) -0.1742(3) 0.0655(16) Uani 1 1 d . . .
C18 C 0.6054(5) -0.7171(6) -0.1685(4) 0.084(2) Uani 1 1 d . . .
H18A H 0.5965 -0.7811 -0.1847 0.101 Uiso 1 1 calc R . .
C19 C 0.4961(6) -0.6154(7) -0.1388(5) 0.098(3) Uani 1 1 d . . .
H19A H 0.4145 -0.6092 -0.1379 0.118 Uiso 1 1 calc R . .
C20 C 0.5115(6) -0.5254(7) -0.1113(4) 0.086(2) Uani 1 1 d . . .
H20A H 0.4388 -0.4596 -0.0878 0.104 Uiso 1 1 calc R . .
C21 C 0.6326(5) -0.5292(6) -0.1172(3) 0.0649(17) Uani 1 1 d . . .
H21A H 0.6388 -0.4653 -0.0985 0.078 Uiso 1 1 calc R . .
C22 C 0.7425(5) -0.6238(5) -0.1498(3) 0.0536(14) Uani 1 1 d . . .
C23 C 0.8169(5) -0.4747(5) -0.3300(3) 0.0614(17) Uani 1 1 d . . .
C24 C 0.8199(7) -0.3719(5) -0.3619(3) 0.075(2) Uani 1 1 d . . .
H24A H 0.8960 -0.3613 -0.3740 0.091 Uiso 1 1 calc R . .
C25 C 0.7115(8) -0.2867(6) -0.3754(4) 0.101(3) Uani 1 1 d . . .
H25A H 0.7138 -0.2180 -0.3972 0.121 Uiso 1 1 calc R . .
C26 C 0.6006(8) -0.3011(8) -0.3575(5) 0.113(3) Uani 1 1 d U . .
H26A H 0.5271 -0.2419 -0.3670 0.135 Uiso 1 1 calc R . .
C27 C 0.5936(7) -0.4026(8) -0.3252(5) 0.104(3) Uani 1 1 d U . .
H27A H 0.5170 -0.4123 -0.3130 0.125 Uiso 1 1 calc R . .
C28 C 0.7016(6) -0.4864(6) -0.3121(3) 0.076(2) Uani 1 1 d . . .
H28A H 0.6984 -0.5547 -0.2901 0.091 Uiso 1 1 calc R . .
C29 C 1.0107(5) -0.7110(5) -0.3792(3) 0.0552(15) Uani 1 1 d . . .
C30 C 1.1358(6) -0.7912(5) -0.3962(4) 0.074(2) Uani 1 1 d . . .
H30A H 1.1933 -0.7824 -0.3725 0.088 Uiso 1 1 calc R . .
C31 C 1.1774(8) -0.8863(6) -0.4488(5) 0.098(3) Uani 1 1 d . . .
H31A H 1.2618 -0.9419 -0.4585 0.117 Uiso 1 1 calc R . .
C32 C 1.0979(9) -0.8981(6) -0.4851(5) 0.115(3) Uani 1 1 d . . .
H32A H 1.1257 -0.9629 -0.5187 0.138 Uiso 1 1 calc R . .
C33 C 0.9739(8) -0.8141(7) -0.4728(6) 0.122(3) Uani 1 1 d . . .
H33A H 0.9203 -0.8179 -0.5020 0.147 Uiso 1 1 calc R . .
C34 C 0.9309(7) -0.7254(6) -0.4176(5) 0.090(2) Uani 1 1 d . . .
H34A H 0.8447 -0.6733 -0.4056 0.108 Uiso 1 1 calc R . .
C35 C 1.0866(5) -0.5393(5) -0.3434(3) 0.0580(15) Uani 1 1 d . . .
C36 C 1.1315(5) -0.4951(5) -0.2921(3) 0.0620(15) Uani 1 1 d . . .
H36A H 1.0973 -0.4945 -0.2370 0.074 Uiso 1 1 calc R . .
C37 C 1.2242(6) -0.4525(6) -0.3202(4) 0.086(2) Uani 1 1 d . . .
H37A H 1.2519 -0.4235 -0.2845 0.103 Uiso 1 1 calc R . .
C38 C 1.2748(7) -0.4531(7) -0.4001(5) 0.096(2) Uani 1 1 d . . .
H38A H 1.3363 -0.4229 -0.4192 0.116 Uiso 1 1 calc R . .
C39 C 1.2366(8) -0.4982(7) -0.4547(4) 0.103(3) Uani 1 1 d . . .
H39A H 1.2747 -0.5014 -0.5095 0.124 Uiso 1 1 calc R . .
C40 C 1.1410(6) -0.5379(5) -0.4256(3) 0.0716(18) Uani 1 1 d . . .
H40A H 1.1119 -0.5644 -0.4617 0.086 Uiso 1 1 calc R . .
C41 C 1.2317(5) -0.7281(6) -0.1923(4) 0.0751(18) Uani 1 1 d . . .
C42 C 0.5855(13) -0.9233(13) 0.0942(8) 0.188(5) Uani 1 1 d U . .
H42A H 0.5376 -0.9722 0.1008 0.225 Uiso 1 1 calc R . .
C43 C 0.5262(7) -0.8145(7) -0.3753(5) 0.133(4) Uani 1 1 d DU . .
H43A H 0.4500 -0.7674 -0.3332 0.160 Uiso 1 1 calc R . .
Cl1 Cl 0.5657(5) -0.8377(5) 0.0097(3) 0.276(3) Uani 1 1 d U . .
Cl2 Cl 0.5145(6) -0.8167(5) 0.1679(3) 0.271(3) Uani 1 1 d . . .
Cl3 Cl 0.7405(3) -1.0042(3) 0.0800(3) 0.1907(15) Uani 1 1 d . . .
Cl4 Cl 0.6377(5) -0.7642(6) -0.3886(4) 0.334(3) Uani 1 1 d D . .
Cl5 Cl 0.4849(5) -0.8247(6) -0.4538(3) 0.299(3) Uani 1 1 d DU . .
Cl6 Cl 0.6009(6) -0.9469(4) -0.3417(3) 0.272(3) Uani 1 1 d DU . .

loop_
_atom_site_aniso_label
_atom_site_aniso_U_11
_atom_site_aniso_U_22
_atom_site_aniso_U_33
_atom_site_aniso_U_23
_atom_site_aniso_U_13
_atom_site_aniso_U_12
Ir1 0.04922(9) 0.04989(9) 0.03479(9) -0.00010(7) -0.00961(7) -0.02289(7)
P1 0.0538(6) 0.0494(6) 0.0357(6) -0.0016(5) -0.0101(5) -0.0209(5)
N1 0.0466(18) 0.054(2) 0.0368(19) -0.0055(16) -0.0076(15) -0.0215(16)
N2 0.067(2) 0.056(2) 0.038(2) 0.0048(17) -0.0151(17) -0.0293(18)
N3 0.105(3) 0.061(3) 0.101(4) -0.008(3) -0.011(3) -0.042(2)
N4 0.136(5) 0.043(3) 0.086(4) -0.003(3) -0.011(4) -0.020(3)
N5 0.051(2) 0.074(3) 0.056(3) 0.002(2) -0.0191(19) -0.0252(19)
O1 0.152(4) 0.078(3) 0.076(3) 0.014(2) -0.023(3) -0.061(3)
O2 0.241(7) 0.064(3) 0.108(4) -0.011(3) 0.005(5) -0.060(3)
O3 0.109(3) 0.087(3) 0.157(5) -0.021(3) -0.028(3) -0.021(3)
O4 0.169(5) 0.063(3) 0.171(6) -0.032(4) 0.014(5) -0.036(3)
O5 0.075(3) 0.180(4) 0.158(5) -0.048(4) -0.018(3) -0.054(3)
C1 0.062(2) 0.059(3) 0.041(3) -0.004(2) -0.006(2) -0.030(2)
C2 0.073(3) 0.062(3) 0.058(3) -0.006(3) -0.001(3) -0.037(2)
C3 0.080(3) 0.065(3) 0.067(4) -0.026(3) 0.002(3) -0.032(3)
C4 0.064(3) 0.081(3) 0.051(3) -0.017(3) -0.005(2) -0.032(3)
C5 0.042(2) 0.067(3) 0.041(2) -0.008(2) -0.0062(19) -0.024(2)
C6 0.044(2) 0.074(3) 0.040(2) 0.005(2) -0.0125(19) -0.028(2)
C7 0.069(3) 0.093(4) 0.042(3) 0.000(3) -0.011(2) -0.034(3)
C8 0.100(4) 0.097(4) 0.045(3) 0.021(3) -0.025(3) -0.042(3)
C9 0.113(5) 0.086(4) 0.059(4) 0.026(3) -0.029(3) -0.038(4)
C10 0.107(4) 0.068(3) 0.053(3) 0.012(3) -0.026(3) -0.031(3)
C11 0.058(2) 0.064(3) 0.037(2) 0.006(2) -0.018(2) -0.027(2)
C12 0.070(3) 0.055(3) 0.046(3) 0.006(2) -0.012(2) -0.021(2)
C13 0.105(4) 0.047(3) 0.054(3) 0.005(2) -0.014(3) -0.030(3)
C14 0.136(5) 0.058(3) 0.073(4) 0.010(3) -0.021(4) -0.058(3)
C15 0.115(4) 0.087(3) 0.078(4) 0.010(3) -0.027(3) -0.068(3)
C16 0.081(3) 0.066(3) 0.056(3) 0.006(2) -0.014(2) -0.050(2)
C17 0.075(3) 0.088(3) 0.047(3) 0.007(3) -0.012(2) -0.049(3)
C18 0.069(3) 0.123(4) 0.079(4) -0.008(4) -0.012(3) -0.061(3)
C19 0.070(3) 0.148(6) 0.091(5) -0.003(5) -0.012(3) -0.062(4)
C20 0.057(3) 0.112(5) 0.075(4) -0.017(4) -0.001(3) -0.026(3)
C21 0.053(3) 0.083(4) 0.053(3) -0.007(3) -0.005(2) -0.027(3)
C22 0.058(2) 0.071(3) 0.037(2) 0.000(2) -0.005(2) -0.036(2)
C23 0.065(3) 0.068(3) 0.038(3) -0.005(2) -0.011(2) -0.015(3)
C24 0.099(4) 0.050(3) 0.051(3) 0.002(3) -0.017(3) -0.006(3)
C25 0.133(6) 0.067(4) 0.072(4) 0.015(3) -0.028(4) -0.013(4)
C26 0.103(5) 0.103(5) 0.088(4) -0.001(4) -0.027(4) 0.001(4)
C27 0.080(4) 0.131(5) 0.075(4) 0.010(4) -0.024(3) -0.015(4)
C28 0.067(3) 0.093(4) 0.046(3) 0.007(3) -0.016(3) -0.011(3)
C29 0.071(3) 0.054(3) 0.040(3) -0.001(2) -0.006(2) -0.030(2)
C30 0.081(4) 0.067(3) 0.055(3) -0.004(3) -0.007(3) -0.019(3)
C31 0.110(5) 0.069(4) 0.079(5) -0.022(4) 0.015(4) -0.024(4)
C32 0.172(6) 0.082(4) 0.096(6) -0.030(4) 0.001(5) -0.074(4)
C33 0.124(5) 0.133(5) 0.125(6) -0.059(5) -0.030(5) -0.059(4)
C34 0.085(4) 0.095(4) 0.093(5) -0.029(4) -0.016(4) -0.040(3)
C35 0.069(3) 0.061(3) 0.042(3) 0.004(2) -0.009(2) -0.030(2)
C36 0.083(3) 0.076(3) 0.040(3) -0.008(2) -0.005(2) -0.051(2)
C37 0.102(3) 0.114(4) 0.064(4) -0.010(3) -0.003(3) -0.076(3)
C38 0.102(4) 0.124(5) 0.080(5) 0.000(4) 0.002(4) -0.079(3)
C39 0.141(6) 0.124(5) 0.050(4) 0.005(4) -0.001(4) -0.074(4)
C40 0.099(4) 0.086(3) 0.037(3) -0.001(3) -0.005(3) -0.052(3)
C41 0.059(3) 0.099(4) 0.068(3) -0.037(3) -0.012(3) -0.030(3)
C42 0.165(7) 0.197(7) 0.160(7) -0.013(6) -0.049(6) -0.027(5)
C43 0.111(5) 0.144(6) 0.122(6) -0.015(5) -0.030(4) -0.027(4)
Cl1 0.265(4) 0.282(5) 0.182(3) 0.060(3) -0.068(3) -0.018(4)
Cl2 0.271(5) 0.277(5) 0.173(3) -0.089(3) -0.058(3) -0.006(4)
Cl3 0.177(2) 0.129(2) 0.261(4) -0.032(2) -0.113(2) -0.018(2)
Cl4 0.293(3) 0.558(7) 0.273(6) -0.009(5) -0.054(4) -0.301(4)
Cl5 0.245(3) 0.370(6) 0.282(4) -0.049(4) -0.156(3) -0.061(4)
Cl6 0.324(5) 0.204(4) 0.197(4) -0.032(3) -0.011(4) -0.050(4)

loop_
_atom_type_symbol
_atom_type_description
_atom_type_scat_dispersion_real
_atom_type_scat_dispersion_imag
_atom_type_scat_source
C C 0.0033 0.0016 'International Tables Vol C Tables 4.2.6.8 and 6.1.1.4'
H H 0.0000 0.0000 'International Tables Vol C Tables 4.2.6.8 and 6.1.1.4'
N N 0.0061 0.0033 'International Tables Vol C Tables 4.2.6.8 and 6.1.1.4'
O O 0.0106 0.0060 'International Tables Vol C Tables 4.2.6.8 and 6.1.1.4'
P P 0.1023 0.0942 'International Tables Vol C Tables 4.2.6.8 and 6.1.1.4'
Ir Ir -1.4442 7.9887 'International Tables Vol C Tables 4.2.6.8 and 6.1.1.4'
Cl Cl 0.1484 0.1585 'International Tables Vol C Tables 4.2.6.8 and 6.1.1.4'

loop_
_geom_angle_atom_site_label_1
_geom_angle_atom_site_label_2
_geom_angle_atom_site_label_3
_geom_angle
_geom_angle_site_symmetry_1
_geom_angle_site_symmetry_3
C22 Ir1 N2 81.5(2) . .
C22 Ir1 C11 87.5(2) . .
N2 Ir1 C11 93.04(19) . .
C22 Ir1 N1 91.24(19) . .
N2 Ir1 N1 169.97(15) . .
C11 Ir1 N1 79.63(19) . .
C22 Ir1 N5 172.0(2) . .
N2 Ir1 N5 91.91(18) . .
C11 Ir1 N5 88.35(19) . .
N1 Ir1 N5 94.67(17) . .
C22 Ir1 P1 96.15(15) . .
N2 Ir1 P1 89.91(12) . .
C11 Ir1 P1 175.65(17) . .
N1 Ir1 P1 97.82(12) . .
N5 Ir1 P1 88.36(13) . .
C35 P1 C29 101.4(2) . .
C35 P1 C23 103.7(3) . .
C29 P1 C23 105.0(3) . .
C35 P1 Ir1 116.24(19) . .
C29 P1 Ir1 112.88(18) . .
C23 P1 Ir1 115.94(17) . .
C1 N1 C5 118.3(4) . .
C1 N1 Ir1 125.5(3) . .
C5 N1 Ir1 116.1(3) . .
C12 N2 C16 118.6(5) . .
C12 N2 Ir1 126.2(4) . .
C16 N2 Ir1 115.3(3) . .
O1 N3 O2 123.3(6) . .
O1 N3 C2 119.4(5) . .
O2 N3 C2 117.3(6) . .
O3 N4 O4 126.0(7) . .
O3 N4 C13 119.8(6) . .
O4 N4 C13 114.1(7) . .
C41 N5 Ir1 178.2(6) . .
N1 C1 C2 121.9(5) . .
N1 C1 H1A 119.1 . .
C2 C1 H1A 119.1 . .
C1 C2 C3 121.1(6) . .
C1 C2 N3 118.1(5) . .
C3 C2 N3 120.9(5) . .
C4 C3 C2 117.2(6) . .
C4 C3 H3A 121.4 . .
C2 C3 H3A 121.4 . .
C3 C4 C5 122.2(6) . .
C3 C4 H4A 118.9 . .
C5 C4 H4A 118.9 . .
N1 C5 C4 119.3(5) . .
N1 C5 C6 114.2(4) . .
C4 C5 C6 126.5(5) . .
C7 C6 C11 121.1(5) . .
C7 C6 C5 123.0(5) . .
C11 C6 C5 116.0(4) . .
C8 C7 C6 120.4(6) . .
C8 C7 H7A 119.8 . .
C6 C7 H7A 119.8 . .
C7 C8 C9 119.0(6) . .
C7 C8 H8A 120.5 . .
C9 C8 H8A 120.5 . .
C8 C9 C10 122.5(7) . .
C8 C9 H9A 118.8 . .
C10 C9 H9A 118.8 . .
C9 C10 C11 120.0(6) . .
C9 C10 H10A 120.0 . .
C11 C10 H10A 120.0 . .
C10 C11 C6 117.0(5) . .
C10 C11 Ir1 128.8(4) . .
C6 C11 Ir1 114.1(4) . .
N2 C12 C13 121.7(6) . .
N2 C12 H12A 119.2 . .
C13 C12 H12A 119.2 . .
C14 C13 C12 123.1(6) . .
C14 C13 N4 120.9(6) . .
C12 C13 N4 115.9(7) . .
C13 C14 C15 115.2(6) . .
C13 C14 H14A 122.4 . .
C15 C14 H14A 122.4 . .
C14 C15 C16 123.3(7) . .
C14 C15 H15A 118.3 . .
C16 C15 H15A 118.3 . .
N2 C16 C15 118.1(5) . .
N2 C16 C17 114.4(5) . .
C15 C16 C17 127.5(6) . .
C18 C17 C16 123.8(6) . .
C18 C17 C22 119.8(5) . .
C16 C17 C22 116.4(5) . .
C19 C18 C17 120.3(7) . .
C19 C18 H18A 119.9 . .
C17 C18 H18A 119.9 . .
C20 C19 C18 118.5(7) . .
C20 C19 H19A 120.7 . .
C18 C19 H19A 120.7 . .
C19 C20 C21 121.9(6) . .
C19 C20 H20A 119.1 . .
C21 C20 H20A 119.1 . .
C22 C21 C20 121.8(7) . .
C22 C21 H21A 119.1 . .
C20 C21 H21A 119.1 . .
C21 C22 C17 117.4(5) . .
C21 C22 Ir1 130.1(5) . .
C17 C22 Ir1 112.4(3) . .
C28 C23 C24 118.2(6) . .
C28 C23 P1 119.9(5) . .
C24 C23 P1 121.8(5) . .
C25 C24 C23 119.9(8) . .
C25 C24 H24A 120.0 . .
C23 C24 H24A 120.0 . .
C26 C25 C24 120.4(8) . .
C26 C25 H25A 119.8 . .
C24 C25 H25A 119.8 . .
C25 C26 C27 121.4(8) . .
C25 C26 H26A 119.3 . .
C27 C26 H26A 119.3 . .
C28 C27 C26 117.7(9) . .
C28 C27 H27A 121.1 . .
C26 C27 H27A 121.1 . .
C27 C28 C23 122.4(8) . .
C27 C28 H28A 118.8 . .
C23 C28 H28A 118.8 . .
C34 C29 C30 117.7(6) . .
C34 C29 P1 123.9(4) . .
C30 C29 P1 118.4(5) . .
C29 C30 C31 120.3(7) . .
C29 C30 H30A 119.9 . .
C31 C30 H30A 119.9 . .
C32 C31 C30 120.6(7) . .
C32 C31 H31A 119.7 . .
C30 C31 H31A 119.7 . .
C31 C32 C33 119.9(7) . .
C31 C32 H32A 120.1 . .
C33 C32 H32A 120.1 . .
C34 C33 C32 119.3(9) . .
C34 C33 H33A 120.3 . .
C32 C33 H33A 120.3 . .
C33 C34 C29 121.8(7) . .
C33 C34 H34A 119.1 . .
C29 C34 H34A 119.1 . .
C40 C35 C36 116.5(6) . .
C40 C35 P1 121.1(5) . .
C36 C35 P1 122.4(4) . .
C37 C36 C35 122.4(5) . .
C37 C36 H36A 118.8 . .
C35 C36 H36A 118.8 . .
C38 C37 C36 119.3(7) . .
C38 C37 H37A 120.4 . .
C36 C37 H37A 120.4 . .
C37 C38 C39 121.3(7) . .
C37 C38 H38A 119.3 . .
C39 C38 H38A 119.3 . .
C40 C39 C38 118.6(6) . .
C40 C39 H39A 120.7 . .
C38 C39 H39A 120.7 . .
C39 C40 C35 121.8(7) . .
C39 C40 H40A 119.1 . .
C35 C40 H40A 119.1 . .
N5 C41 O5 177.3(8) . .
Cl3 C42 Cl2 117.3(10) . .
Cl3 C42 Cl1 107.7(8) . .
Cl2 C42 Cl1 99.8(8) . .
Cl3 C42 H42A 110.5 . .
Cl2 C42 H42A 110.5 . .
Cl1 C42 H42A 110.5 . .
Cl5 C43 Cl4 115.5(6) . .
Cl5 C43 Cl6 110.9(6) . .
Cl4 C43 Cl6 100.6(6) . .
Cl5 C43 H43A 109.8 . .
Cl4 C43 H43A 109.8 . .
Cl6 C43 H43A 109.8 . .

loop_
_geom_bond_atom_site_label_1
_geom_bond_atom_site_label_2
_geom_bond_distance
_geom_bond_site_symmetry_2
Ir1 C22 2.020(5) .
Ir1 N2 2.032(4) .
Ir1 C11 2.043(5) .
Ir1 N1 2.049(4) .
Ir1 N5 2.134(4) .
Ir1 P1 2.4278(14) .
P1 C35 1.826(6) .
P1 C29 1.836(6) .
P1 C23 1.852(6) .
N1 C1 1.352(7) .
N1 C5 1.385(6) .
N2 C12 1.337(6) .
N2 C16 1.383(8) .
N3 O1 1.192(8) .
N3 O2 1.217(7) .
N3 C2 1.462(8) .
N4 O3 1.199(10) .
N4 O4 1.230(9) .
N4 C13 1.495(8) .
N5 C41 1.077(7) .
O5 C41 1.232(8) .
C1 C2 1.355(8) .
C1 H1A 0.9300 .
C2 C3 1.389(9) .
C3 C4 1.348(9) .
C3 H3A 0.9300 .
C4 C5 1.388(8) .
C4 H4A 0.9300 .
C5 C6 1.433(8) .
C6 C7 1.402(8) .
C6 C11 1.414(8) .
C7 C8 1.352(9) .
C7 H7A 0.9300 .
C8 C9 1.368(10) .
C8 H8A 0.9300 .
C9 C10 1.388(9) .
C9 H9A 0.9300 .
C10 C11 1.389(8) .
C10 H10A 0.9300 .
C12 C13 1.362(9) .
C12 H12A 0.9300 .
C13 C14 1.349(11) .
C14 C15 1.373(9) .
C14 H14A 0.9300 .
C15 C16 1.394(9) .
C15 H15A 0.9300 .
C16 C17 1.437(7) .
C17 C18 1.406(8) .
C17 C22 1.437(9) .
C18 C19 1.397(9) .
C18 H18A 0.9300 .
C19 C20 1.362(12) .
C19 H19A 0.9300 .
C20 C21 1.387(9) .
C20 H20A 0.9300 .
C21 C22 1.362(7) .
C21 H21A 0.9300 .
C23 C28 1.380(10) .
C23 C24 1.387(9) .
C24 C25 1.359(10) .
C24 H24A 0.9300 .
C25 C26 1.348(13) .
C25 H25A 0.9300 .
C26 C27 1.389(14) .
C26 H26A 0.9300 .
C27 C28 1.346(9) .
C27 H27A 0.9300 .
C28 H28A 0.9300 .
C29 C34 1.367(10) .
C29 C30 1.368(8) .
C30 C31 1.395(10) .
C30 H30A 0.9300 .
C31 C32 1.324(13) .
C31 H31A 0.9300 .
C32 C33 1.378(11) .
C32 H32A 0.9300 .
C33 C34 1.361(11) .
C33 H33A 0.9300 .
C34 H34A 0.9300 .
C35 C40 1.398(7) .
C35 C36 1.399(8) .
C36 C37 1.375(9) .
C36 H36A 0.9300 .
C37 C38 1.352(10) .
C37 H37A 0.9300 .
C38 C39 1.397(12) .
C38 H38A 0.9300 .
C39 C40 1.381(11) .
C39 H39A 0.9300 .
C40 H40A 0.9300 .
C42 Cl3 1.645(13) .
C42 Cl2 1.699(14) .
C42 Cl1 1.768(14) .
C42 H42A 0.9800 .
C43 Cl5 1.596(10) .
C43 Cl4 1.645(10) .
C43 Cl6 1.686(9) .
C43 H43A 0.9800 .
